data_7121126
loop_
_publ_author_name
'Wolf, Silke'
'Klopper, Wim'
'Feldmann, Claus'

_publ_section_title
;
 Ge<sub>12</sub>{Fe(CO)<sub>3</sub>}<sub>8</sub>(\m-I)<sub>4</sub>: a
 germanium-iron cluster with Ge<sub>4</sub>, Ge<sub>2</sub> and Ge units.
;
_journal_issue 10
_journal_name_full 'Chemical communications (Cambridge, England)'
_journal_page_first 1217
_journal_page_last 1220
_journal_paper_doi 10.1039/c7cc08091c
_journal_volume 54
_journal_year 2018
_chemical_formula_sum 'C24 Fe8 Ge12 I4 O24'
_chemical_formula_weight 2497.72
_space_group_crystal_system monoclinic
_space_group_IT_number 14
_space_group_name_Hall '-P 2yn'
_space_group_name_H-M_alt 'P 1 21/n 1'
_symmetry_space_group_name_Hall '-P 2yn'
_symmetry_space_group_name_H-M 'P 1 21/n 1'
_audit_creation_method SHELXL-2013
_cell_angle_alpha 90
_cell_angle_beta 110.483(3)
_cell_angle_gamma 90
_cell_formula_units_Z 2
_cell_length_a 11.8483(4)
_cell_length_b 18.5480(7)
_cell_length_c 12.1901(4)
_cell_measurement_reflns_used 25416
_cell_measurement_temperature 200(2)
_cell_measurement_theta_max 59.53
_cell_measurement_theta_min 2.29
_cell_volume 2509.55(16)
_computing_structure_refinement 'SHELXL-2013 (Sheldrick, 2013)'
_diffrn_ambient_temperature 200(2)
_diffrn_measured_fraction_theta_full 0.977
_diffrn_measured_fraction_theta_max 0.956
_diffrn_measurement_device_type 'STOE IPDS II'
_diffrn_measurement_method 'image plate'
_diffrn_radiation_monochromator graphite
_diffrn_radiation_type MoK\a
_diffrn_radiation_wavelength 0.71073
_diffrn_reflns_av_R_equivalents 0.1190
_diffrn_reflns_av_unetI/netI 0.0771
_diffrn_reflns_Laue_measured_fraction_full 0.977
_diffrn_reflns_Laue_measured_fraction_max 0.956
_diffrn_reflns_limit_h_max 16
_diffrn_reflns_limit_h_min -16
_diffrn_reflns_limit_k_max 25
_diffrn_reflns_limit_k_min -25
_diffrn_reflns_limit_l_max 16
_diffrn_reflns_limit_l_min -16
_diffrn_reflns_number 25060
_diffrn_reflns_point_group_measured_fraction_full 0.977
_diffrn_reflns_point_group_measured_fraction_max 0.956
_diffrn_reflns_theta_full 26.000
_diffrn_reflns_theta_max 29.648
_diffrn_reflns_theta_min 2.063
_diffrn_source 'fine-focus sealed tube'
_exptl_absorpt_coefficient_mu 11.831
_exptl_absorpt_correction_T_max 0.3970
_exptl_absorpt_correction_T_min 0.2022
_exptl_absorpt_correction_type numerical
_exptl_absorpt_process_details
'(X-RED, Data Reduction Program, Version 1.14, Stoe & Cie GmbH, Darmstadt 1999.; X-SHAPE, Crystal Optimisation for Numerical Absorption Correction, Version 1.06, Stoe & Cie GmbH, Darmstadt 1999.)'
_exptl_crystal_colour red
_exptl_crystal_density_diffrn 3.305
_exptl_crystal_density_method 'not measured'
_exptl_crystal_description prism
_exptl_crystal_F_000 2280
_exptl_crystal_size_max 0.502
_exptl_crystal_size_mid 0.471
_exptl_crystal_size_min 0.436
_refine_diff_density_max 1.087
_refine_diff_density_min -1.039
_refine_diff_density_rms 0.250
_refine_ls_extinction_method none
_refine_ls_goodness_of_fit_ref 1.058
_refine_ls_hydrogen_treatment undef
_refine_ls_matrix_type full
_refine_ls_number_parameters 325
_refine_ls_number_reflns 6774
_refine_ls_number_restraints 0
_refine_ls_restrained_S_all 1.058
_refine_ls_R_factor_all 0.0943
_refine_ls_R_factor_gt 0.0473
_refine_ls_shift/su_max 0.001
_refine_ls_shift/su_mean 0.000
_refine_ls_structure_factor_coef Fsqd
_refine_ls_weighting_details
;
 w=1/[\s^2^(Fo^2^)+(0.0159P)^2^+20.0658P]
 where P=(Fo^2^+2Fc^2^)/3
;
_refine_ls_weighting_scheme calc
_refine_ls_wR_factor_gt 0.0791
_refine_ls_wR_factor_ref 0.0936
_reflns_Friedel_coverage 0.000
_reflns_number_gt 4459
_reflns_number_total 6774
_reflns_threshold_expression 'I > 2\s(I)'
_cod_data_source_file c7cc08091c3.cif
_cod_data_source_block Ge12I8{Fe(CO)3}8
_cod_depositor_comments 'Adding full bibliography for 7121126.cif.'
_cod_database_code 7121126
_shelx_space_group_comment
;
The symmetry employed for this shelxl refinement is uniquely defined
by the following loop, which should always be used as a source of
symmetry information in preference to the above space-group names.
They are only intended as comments.
;
_shelxl_version_number 2013-2

loop_
_space_group_symop_operation_xyz
'x, y, z'
'-x+1/2, y+1/2, -z+1/2'
'-x, -y, -z'
'x-1/2, -y-1/2, z-1/2'

loop_
_atom_site_label
_atom_site_type_symbol
_atom_site_fract_x
_atom_site_fract_y
_atom_site_fract_z
_atom_site_U_iso_or_equiv
_atom_site_adp_type
_atom_site_occupancy
_atom_site_site_symmetry_order
_atom_site_calc_flag
I1 I 0.91887(5) 0.41969(3) 0.57123(5) 0.02925(13) Uani 1 1 d
I2 I 0.54662(6) 0.69920(3) 0.21881(5) 0.02842(13) Uani 1 1 d
Ge1 Ge 0.65462(8) 0.52924(5) 0.61846(7) 0.02052(18) Uani 1 1 d
Ge2 Ge 0.56478(8) 0.42943(5) 0.41705(7) 0.02109(18) Uani 1 1 d
Ge3 Ge 0.49179(8) 0.55996(5) 0.26967(7) 0.02093(18) Uani 1 1 d
Ge4 Ge 0.56557(8) 0.64343(5) 0.44334(8) 0.02142(18) Uani 1 1 d
Ge5 Ge 0.75716(8) 0.51793(5) 0.45296(8) 0.02311(18) Uani 1 1 d
Ge6 Ge 0.30590(9) 0.61788(5) 0.35689(8) 0.0274(2) Uani 1 1 d
Fe1 Fe 0.77041(11) 0.62340(6) 0.56291(10) 0.0211(2) Uani 1 1 d
C1 C 0.8252(9) 0.6782(5) 0.4708(8) 0.032(2) Uani 1 1 d
O1 O 0.8615(7) 0.7138(4) 0.4141(6) 0.0435(18) Uani 1 1 d
C2 C 0.9145(9) 0.5969(4) 0.6658(8) 0.0293(19) Uani 1 1 d
O2 O 1.0059(6) 0.5829(4) 0.7332(6) 0.0467(18) Uani 1 1 d
C3 C 0.7500(8) 0.6935(5) 0.6522(8) 0.0291(19) Uani 1 1 d
O3 O 0.7385(7) 0.7423(4) 0.7057(6) 0.0466(19) Uani 1 1 d
Fe2 Fe 0.27481(11) 0.54183(6) 0.19988(10) 0.0212(2) Uani 1 1 d
C4 C 0.2719(8) 0.4549(6) 0.1364(8) 0.033(2) Uani 1 1 d
O4 O 0.2652(7) 0.3982(4) 0.0993(7) 0.050(2) Uani 1 1 d
C5 C 0.1136(8) 0.5437(6) 0.1579(8) 0.033(2) Uani 1 1 d
O5 O 0.0114(6) 0.5452(5) 0.1203(6) 0.056(2) Uani 1 1 d
C6 C 0.2708(8) 0.5998(5) 0.0805(7) 0.031(2) Uani 1 1 d
O6 O 0.2643(7) 0.6332(5) 0.0019(6) 0.055(2) Uani 1 1 d
Fe3 Fe 0.64127(11) 0.47413(6) 0.26722(10) 0.0201(2) Uani 1 1 d
C7 C 0.2705(8) 0.7304(4) 0.5112(8) 0.0268(18) Uani 1 1 d
O7 O 0.1855(7) 0.7582(4) 0.5118(6) 0.0419(18) Uani 1 1 d
C8 C 0.4837(9) 0.7139(5) 0.6582(8) 0.032(2) Uani 1 1 d
O8 O 0.5228(7) 0.7275(5) 0.7555(6) 0.055(2) Uani 1 1 d
C9 C 0.4468(9) 0.7765(5) 0.4485(8) 0.031(2) Uani 1 1 d
O9 O 0.4698(7) 0.8293(3) 0.4171(6) 0.0448(18) Uani 1 1 d
Fe4 Fe 0.40992(11) 0.69455(6) 0.50694(10) 0.0214(2) Uani 1 1 d
C10 C 0.5385(9) 0.4412(5) 0.1325(8) 0.031(2) Uani 1 1 d
O10 O 0.4793(7) 0.4217(4) 0.0419(6) 0.0481(19) Uani 1 1 d
C11 C 0.7215(8) 0.5338(5) 0.2053(8) 0.0303(19) Uani 1 1 d
O11 O 0.7746(7) 0.5709(4) 0.1674(6) 0.0474(19) Uani 1 1 d
C12 C 0.7274(9) 0.3942(5) 0.2777(8) 0.033(2) Uani 1 1 d
O12 O 0.7773(7) 0.3413(4) 0.2774(6) 0.0405(17) Uani 1 1 d

loop_
_atom_site_aniso_label
_atom_site_aniso_U_11
_atom_site_aniso_U_22
_atom_site_aniso_U_33
_atom_site_aniso_U_23
_atom_site_aniso_U_13
_atom_site_aniso_U_12
I1 0.0233(3) 0.0305(3) 0.0323(3) 0.0013(2) 0.0077(2) 0.0073(2)
I2 0.0305(3) 0.0245(3) 0.0328(3) 0.0076(2) 0.0144(2) -0.0001(2)
Ge1 0.0189(4) 0.0210(4) 0.0228(4) 0.0024(3) 0.0087(3) 0.0001(4)
Ge2 0.0208(4) 0.0204(4) 0.0244(4) 0.0041(3) 0.0108(3) 0.0031(4)
Ge3 0.0192(4) 0.0221(4) 0.0221(4) 0.0003(3) 0.0079(3) 0.0013(4)
Ge4 0.0189(4) 0.0194(4) 0.0262(4) 0.0000(3) 0.0081(3) 0.0003(4)
Ge5 0.0226(5) 0.0229(4) 0.0242(4) -0.0008(3) 0.0087(3) 0.0017(4)
Ge6 0.0279(5) 0.0239(5) 0.0276(5) -0.0024(4) 0.0061(4) 0.0048(4)
Fe1 0.0177(6) 0.0202(6) 0.0256(6) -0.0005(5) 0.0079(5) -0.0023(5)
C1 0.034(5) 0.030(5) 0.037(5) -0.008(4) 0.018(4) -0.006(4)
O1 0.039(4) 0.047(4) 0.051(4) 0.014(4) 0.024(4) -0.003(4)
C2 0.032(5) 0.017(4) 0.041(5) -0.006(4) 0.015(4) -0.003(4)
O2 0.023(4) 0.057(5) 0.052(4) 0.000(4) 0.002(3) 0.002(4)
C3 0.020(4) 0.033(5) 0.033(4) -0.010(4) 0.007(4) -0.009(4)
O3 0.052(5) 0.040(4) 0.049(4) -0.025(4) 0.019(4) -0.012(4)
Fe2 0.0179(6) 0.0244(6) 0.0205(5) 0.0009(5) 0.0056(5) 0.0006(5)
C4 0.019(4) 0.048(6) 0.033(5) 0.000(4) 0.010(4) 0.001(4)
O4 0.051(5) 0.039(4) 0.067(5) -0.023(4) 0.028(4) -0.008(4)
C5 0.025(5) 0.050(6) 0.026(4) 0.002(4) 0.012(4) 0.003(4)
O5 0.015(3) 0.107(7) 0.041(4) 0.003(4) 0.005(3) 0.010(4)
C6 0.027(5) 0.041(5) 0.021(4) -0.001(4) 0.004(3) 0.000(4)
O6 0.044(5) 0.075(6) 0.038(4) 0.028(4) 0.005(3) -0.005(4)
Fe3 0.0196(6) 0.0224(6) 0.0197(5) 0.0002(4) 0.0087(5) 0.0021(5)
C7 0.032(5) 0.018(4) 0.034(5) 0.000(3) 0.016(4) 0.002(4)
O7 0.042(5) 0.038(4) 0.052(4) -0.006(3) 0.025(4) 0.012(3)
C8 0.035(5) 0.027(5) 0.032(5) -0.008(4) 0.011(4) -0.006(4)
O8 0.048(5) 0.082(6) 0.036(4) -0.026(4) 0.015(4) -0.013(5)
C9 0.028(5) 0.024(5) 0.042(5) 0.003(4) 0.014(4) 0.006(4)
O9 0.063(5) 0.020(3) 0.063(5) 0.010(3) 0.036(4) 0.001(4)
Fe4 0.0219(6) 0.0186(6) 0.0253(6) -0.0003(5) 0.0102(5) 0.0016(5)
C10 0.034(5) 0.036(5) 0.024(4) -0.001(4) 0.011(4) 0.007(4)
O10 0.034(4) 0.064(5) 0.039(4) -0.014(4) 0.004(3) -0.010(4)
C11 0.020(4) 0.036(5) 0.035(5) 0.008(4) 0.009(4) 0.002(4)
O11 0.037(4) 0.057(5) 0.052(4) 0.018(4) 0.020(4) -0.002(4)
C12 0.039(6) 0.031(5) 0.033(5) -0.002(4) 0.018(4) -0.005(4)
O12 0.045(4) 0.032(4) 0.047(4) -0.005(3) 0.020(3) 0.012(3)

loop_
_atom_type_symbol
_atom_type_description
_atom_type_scat_dispersion_real
_atom_type_scat_dispersion_imag
_atom_type_scat_source
C C 0.0033 0.0016 'International Tables Vol C Tables 4.2.6.8 and 6.1.1.4'
Fe Fe 0.3463 0.8444 'International Tables Vol C Tables 4.2.6.8 and 6.1.1.4'
Ge Ge 0.1547 1.8001 'International Tables Vol C Tables 4.2.6.8 and 6.1.1.4'
I I -0.4742 1.8119 'International Tables Vol C Tables 4.2.6.8 and 6.1.1.4'
O O 0.0106 0.0060 'International Tables Vol C Tables 4.2.6.8 and 6.1.1.4'

loop_
_geom_angle_atom_site_label_1
_geom_angle_atom_site_label_2
_geom_angle_atom_site_label_3
_geom_angle
_geom_angle_site_symmetry_1
_geom_angle_site_symmetry_3
Ge3 I2 Ge4 52.99(3) . .
Fe1 Ge1 Fe2 125.63(5) . 3_666
Fe1 Ge1 Ge2 111.53(5) . 3_666
Fe2 Ge1 Ge2 108.26(4) 3_666 3_666
Fe1 Ge1 Ge5 53.81(4) . .
Fe2 Ge1 Ge5 122.05(5) 3_666 .
Ge2 Ge1 Ge5 125.71(4) 3_666 .
Fe1 Ge1 Ge6 129.88(5) . 3_666
Fe2 Ge1 Ge6 51.84(4) 3_666 3_666
Ge2 Ge1 Ge6 115.49(4) 3_666 3_666
Ge5 Ge1 Ge6 84.35(4) . 3_666
Fe1 Ge1 Ge4 51.60(4) . .
Fe2 Ge1 Ge4 165.09(5) 3_666 .
Ge2 Ge1 Ge4 65.22(3) 3_666 .
Ge5 Ge1 Ge4 69.73(3) . .
Ge6 Ge1 Ge4 142.78(4) 3_666 .
Fe3 Ge2 Fe4 124.71(5) . 3_666
Fe3 Ge2 Ge1 112.69(5) . 3_666
Fe4 Ge2 Ge1 108.77(4) 3_666 3_666
Fe3 Ge2 Ge5 53.66(4) . .
Fe4 Ge2 Ge5 121.31(5) 3_666 .
Ge1 Ge2 Ge5 125.65(4) 3_666 .
Fe3 Ge2 Ge6 128.70(5) . 3_666
Fe4 Ge2 Ge6 51.68(4) 3_666 3_666
Ge1 Ge2 Ge6 115.46(4) 3_666 3_666
Ge5 Ge2 Ge6 83.74(4) . 3_666
Fe3 Ge3 Fe2 126.93(5) . .
Fe3 Ge3 Ge4 112.28(5) . .
Fe2 Ge3 Ge4 113.10(5) . .
Fe3 Ge3 I2 112.55(4) . .
Fe2 Ge3 I2 110.53(4) . .
Ge4 Ge3 I2 65.03(3) . .
Fe1 Ge4 Fe4 126.17(5) . .
Fe1 Ge4 Ge3 113.44(5) . .
Fe4 Ge4 Ge3 115.41(5) . .
Fe1 Ge4 I2 111.34(4) . .
Fe4 Ge4 I2 110.49(4) . .
Ge3 Ge4 I2 61.98(3) . .
Fe1 Ge4 Ge6 156.10(5) . .
Fe4 Ge4 Ge6 49.99(4) . .
Ge3 Ge4 Ge6 65.49(3) . .
I2 Ge4 Ge6 89.62(3) . .
Fe1 Ge4 Ge1 53.94(4) . .
Fe4 Ge4 Ge1 99.77(4) . .
Ge3 Ge4 Ge1 95.66(4) . .
I2 Ge4 Ge1 147.83(4) . .
Ge6 Ge4 Ge1 102.18(4) . .
Fe3 Ge5 Fe1 137.77(6) . .
Fe3 Ge5 I1 110.60(5) . .
Fe1 Ge5 I1 111.63(5) . .
Fe3 Ge5 Ge1 118.91(5) . .
Fe1 Ge5 Ge1 57.75(4) . .
I1 Ge5 Ge1 94.30(4) . .
Fe3 Ge5 Ge2 57.33(4) . .
Fe1 Ge5 Ge2 118.72(5) . .
I1 Ge5 Ge2 94.46(4) . .
Ge1 Ge5 Ge2 66.19(3) . .
Fe2 Ge6 Fe4 157.52(6) . .
Fe2 Ge6 Ge1 57.15(4) . 3_666
Fe4 Ge6 Ge1 119.95(5) . 3_666
Fe2 Ge6 Ge2 120.15(5) . 3_666
Fe4 Ge6 Ge2 56.82(4) . 3_666
Ge1 Ge6 Ge2 64.42(3) 3_666 3_666
Fe2 Ge6 Ge4 103.97(5) . .
Fe4 Ge6 Ge4 53.85(4) . .
Ge1 Ge6 Ge4 90.24(4) 3_666 .
Ge2 Ge6 Ge4 63.18(3) 3_666 .
C3 Fe1 C1 97.3(4) . .
C3 Fe1 C2 94.2(4) . .
C1 Fe1 C2 97.4(4) . .
C3 Fe1 Ge5 166.0(3) . .
C1 Fe1 Ge5 94.6(3) . .
C2 Fe1 Ge5 91.6(3) . .
C3 Fe1 Ge4 86.1(3) . .
C1 Fe1 Ge4 92.5(3) . .
C2 Fe1 Ge4 170.0(3) . .
Ge5 Fe1 Ge4 86.01(5) . .
C3 Fe1 Ge1 98.2(3) . .
C1 Fe1 Ge1 158.9(3) . .
C2 Fe1 Ge1 95.7(3) . .
Ge5 Fe1 Ge1 68.44(4) . .
Ge4 Fe1 Ge1 74.46(4) . .
O1 C1 Fe1 178.6(9) . .
O2 C2 Fe1 177.1(8) . .
O3 C3 Fe1 175.5(8) . .
C4 Fe2 C5 92.1(4) . .
C4 Fe2 C6 101.5(4) . .
C5 Fe2 C6 91.9(4) . .
C4 Fe2 Ge6 152.6(3) . .
C5 Fe2 Ge6 94.0(3) . .
C6 Fe2 Ge6 105.0(3) . .
C4 Fe2 Ge3 97.7(3) . .
C5 Fe2 Ge3 170.2(3) . .
C6 Fe2 Ge3 85.7(3) . .
Ge6 Fe2 Ge3 77.43(5) . .
C4 Fe2 Ge1 81.7(3) . 3_666
C5 Fe2 Ge1 105.1(3) . 3_666
C6 Fe2 Ge1 162.7(3) . 3_666
Ge6 Fe2 Ge1 71.01(4) . 3_666
Ge3 Fe2 Ge1 76.96(4) . 3_666
O4 C4 Fe2 175.8(8) . .
O5 C5 Fe2 173.3(8) . .
O6 C6 Fe2 176.1(9) . .
C10 Fe3 C12 88.3(4) . .
C10 Fe3 C11 96.7(4) . .
C12 Fe3 C11 99.7(4) . .
C10 Fe3 Ge5 173.1(3) . .
C12 Fe3 Ge5 95.3(3) . .
C11 Fe3 Ge5 88.6(3) . .
C10 Fe3 Ge3 88.2(3) . .
C12 Fe3 Ge3 164.5(3) . .
C11 Fe3 Ge3 95.7(3) . .
Ge5 Fe3 Ge3 86.75(5) . .
C10 Fe3 Ge2 105.1(3) . .
C12 Fe3 Ge2 91.0(3) . .
C11 Fe3 Ge2 156.0(3) . .
Ge5 Fe3 Ge2 69.01(4) . .
Ge3 Fe3 Ge2 75.35(4) . .
O7 C7 Fe4 174.6(8) . .
O8 C8 Fe4 175.0(9) . .
O9 C9 Fe4 176.5(9) . .
C8 Fe4 C9 98.1(4) . .
C8 Fe4 C7 91.1(4) . .
C9 Fe4 C7 93.0(4) . .
C8 Fe4 Ge6 151.6(3) . .
C9 Fe4 Ge6 110.1(3) . .
C7 Fe4 Ge6 90.6(3) . .
C8 Fe4 Ge4 104.9(3) . .
C9 Fe4 Ge4 83.5(3) . .
C7 Fe4 Ge4 164.0(3) . .
Ge6 Fe4 Ge4 76.16(5) . .
C8 Fe4 Ge2 81.2(3) . 3_666
C9 Fe4 Ge2 157.9(3) . 3_666
C7 Fe4 Ge2 109.1(3) . 3_666
Ge6 Fe4 Ge2 71.50(5) . 3_666
Ge4 Fe4 Ge2 75.47(4) . 3_666
O10 C10 Fe3 174.4(9) . .
O11 C11 Fe3 178.6(9) . .
O12 C12 Fe3 175.4(9) . .

loop_
_geom_bond_atom_site_label_1
_geom_bond_atom_site_label_2
_geom_bond_distance
_geom_bond_site_symmetry_2
I1 Ge5 2.6714(11) .
I2 Ge3 2.7853(10) .
I2 Ge4 2.8604(10) .
Ge1 Fe1 2.4578(14) .
Ge1 Fe2 2.4587(14) 3_666
Ge1 Ge2 2.5971(12) 3_666
Ge1 Ge5 2.7029(12) .
Ge1 Ge6 2.7672(13) 3_666
Ge1 Ge4 2.9291(12) .
Ge2 Fe3 2.4500(13) .
Ge2 Fe4 2.4581(14) 3_666
Ge2 Ge1 2.5971(12) 3_666
Ge2 Ge5 2.7173(13) .
Ge2 Ge6 2.7851(13) 3_666
Ge3 Fe3 2.3893(14) .
Ge3 Fe2 2.4322(15) .
Ge3 Ge4 2.5195(12) .
Ge4 Fe1 2.3826(15) .
Ge4 Fe4 2.4293(14) .
Ge4 Ge6 2.9210(13) .
Ge5 Fe3 2.3444(14) .
Ge5 Fe1 2.3453(15) .
Ge6 Fe2 2.3011(15) .
Ge6 Fe4 2.3042(15) .
Ge6 Ge1 2.7672(13) 3_666
Ge6 Ge2 2.7852(13) 3_666
Fe1 C3 1.765(9) .
Fe1 C1 1.795(9) .
Fe1 C2 1.798(10) .
C1 O1 1.144(10) .
C2 O2 1.136(11) .
C3 O3 1.152(10) .
Fe2 C4 1.784(10) .
Fe2 C5 1.796(9) .
Fe2 C6 1.797(9) .
Fe2 Ge1 2.4587(14) 3_666
C4 O4 1.136(11) .
C5 O5 1.135(11) .
C6 O6 1.121(10) .
Fe3 C10 1.776(9) .
Fe3 C12 1.779(10) .
Fe3 C11 1.789(9) .
C7 O7 1.133(10) .
C7 Fe4 1.799(9) .
C8 O8 1.141(10) .
C8 Fe4 1.778(9) .
C9 O9 1.119(10) .
C9 Fe4 1.797(9) .
Fe4 Ge2 2.4582(14) 3_666
C10 O10 1.141(11) .
C11 O11 1.134(10) .
C12 O12 1.146(11) .
